data_7212346
loop_
_publ_author_name
'Holczbauer, Tam\'as'
'F\'abi\'an, L\'aszl\'o'
'Csom\'os, P\'eter'
'Fodor, Lajos'
'K\'alm\'an, Alajos'

_publ_section_title
;
 Annular desmotropy of three pairs of seven-membered heterocycles
 confirmed by X-ray crystallography
;
_journal_issue 6
_journal_name_full CrystEngComm
_journal_page_first 1712
_journal_paper_doi 10.1039/b925635k
_journal_volume 12
_journal_year 2010
_chemical_formula_moiety 'C19 H19 N O2 S'
_chemical_formula_sum 'C19 H19 N O2 S'
_chemical_formula_weight 325.41
_chemical_name_common
;3-Ethoxycarbonyl-2-(4-chlorophenyl)-1,5-dihydro-4,1-
benzothiazepine
;
_chemical_name_systematic
;
3-Ethoxycarbonyl-2-(4-chlorophenyl)-1,5-dihydro-4,1-benzothiazepine
;
_space_group_IT_number 19
_symmetry_cell_setting orthorhombic
_symmetry_space_group_name_Hall 'P 2ac 2ab'
_symmetry_space_group_name_H-M 'P 21 21 21'
_atom_sites_solution_hydrogens geom
_atom_sites_solution_primary direct
_atom_sites_solution_secondary difmap
_audit_creation_method SHELXL-97
_cell_angle_alpha 90.00
_cell_angle_beta 90.00
_cell_angle_gamma 90.00
_cell_formula_units_Z 4
_cell_length_a 7.75740(10)
_cell_length_b 11.3316(2)
_cell_length_c 17.9221(3)
_cell_measurement_reflns_used 11841
_cell_measurement_temperature 93(2)
_cell_measurement_theta_max 71.63
_cell_measurement_theta_min 6.9
_cell_volume 1575.42(4)
_computing_cell_refinement 'CrystalClear v1.4.0 (Rigaku, 2008)'
_computing_data_collection 'CrystalClear v1.4.0 (Rigaku, 2008)'
_computing_data_reduction 'CrystalClear v1.4.0 (Rigaku, 2008)'
_computing_molecular_graphics 'PLATON (Spek, 2003)'
_computing_publication_material 'PLATON (Spek, 2003)'
_computing_structure_refinement 'SHELXL-97 (Sheldrick, 2008)'
_computing_structure_solution 'SHELXS-97 (Sheldrick, 2008)'
_diffrn_ambient_temperature 93(2)
_diffrn_detector_area_resol_mean 10.000
_diffrn_measured_fraction_theta_full 0.995
_diffrn_measured_fraction_theta_max 0.995
_diffrn_measurement_device_type 'Rigaku R-axis RAPID'
_diffrn_measurement_method '\w -scan'
_diffrn_radiation_monochromator graphite
_diffrn_radiation_source 'fine-focus sealed tube'
_diffrn_radiation_type CuK\a
_diffrn_radiation_wavelength 1.54187
_diffrn_reflns_av_R_equivalents 0.0327
_diffrn_reflns_av_sigmaI/netI 0.0263
_diffrn_reflns_limit_h_max 6
_diffrn_reflns_limit_h_min -9
_diffrn_reflns_limit_k_max 13
_diffrn_reflns_limit_k_min -13
_diffrn_reflns_limit_l_max 21
_diffrn_reflns_limit_l_min -20
_diffrn_reflns_number 12715
_diffrn_reflns_theta_full 66.55
_diffrn_reflns_theta_max 66.55
_diffrn_reflns_theta_min 6.92
_exptl_absorpt_coefficient_mu 1.897
_exptl_absorpt_correction_T_max 0.60
_exptl_absorpt_correction_T_min 0.42
_exptl_absorpt_correction_type numerical
_exptl_absorpt_process_details 'CrystalClear v1.4.0 (Rigaku, 2008)'
_exptl_crystal_colour Yellow
_exptl_crystal_density_diffrn 1.372
_exptl_crystal_density_method 'not measured'
_exptl_crystal_description Chunk
_exptl_crystal_F_000 688
_exptl_crystal_size_max 0.71
_exptl_crystal_size_mid 0.65
_exptl_crystal_size_min 0.54
_refine_diff_density_max 0.201
_refine_diff_density_min -0.244
_refine_diff_density_rms 0.063
_refine_ls_abs_structure_details 'Flack H D (1983), Acta Cryst. A39, 876-881'
_refine_ls_abs_structure_Flack 0.105(15)
_refine_ls_extinction_method none
_refine_ls_goodness_of_fit_ref 1.063
_refine_ls_hydrogen_treatment constr
_refine_ls_matrix_type full
_refine_ls_number_parameters 210
_refine_ls_number_reflns 2748
_refine_ls_number_restraints 0
_refine_ls_restrained_S_all 1.063
_refine_ls_R_factor_all 0.0275
_refine_ls_R_factor_gt 0.0270
_refine_ls_shift/su_max 0.000
_refine_ls_shift/su_mean 0.000
_refine_ls_structure_factor_coef Fsqd
_refine_ls_weighting_details 'calc w=1/[\s^2^(Fo^2^)+(0.0414P)^2^+0.3484P] where P=(Fo^2^+2Fc^2^)/3'
_refine_ls_weighting_scheme calc
_refine_ls_wR_factor_gt 0.0697
_refine_ls_wR_factor_ref 0.0699
_reflns_number_gt 2707
_reflns_number_total 2748
_reflns_threshold_expression >2sigma(I)
_cod_data_source_file b925635k.txt
_cod_data_source_block cs170a
_cod_database_code 7212346

loop_
_symmetry_equiv_pos_as_xyz
'x, y, z'
'-x+1/2, -y, z+1/2'
'x+1/2, -y+1/2, -z'
'-x, y+1/2, -z+1/2'

loop_
_atom_site_label
_atom_site_type_symbol
_atom_site_fract_x
_atom_site_fract_y
_atom_site_fract_z
_atom_site_U_iso_or_equiv
_atom_site_adp_type
_atom_site_occupancy
_atom_site_symmetry_multiplicity
_atom_site_calc_flag
_atom_site_refinement_flags
N1 N 0.7163(2) 0.20653(12) 0.09325(7) 0.0156(3) Uani 1 1 d .
H1 H 0.6671 0.2678 0.0766 0.019 Uiso 1 1 d R
C2 C 0.7974(2) 0.13980(13) 0.04006(8) 0.0142(3) Uani 1 1 d .
C3 C 0.8852(2) 0.03548(13) 0.04787(8) 0.0152(3) Uani 1 1 d .
S4 S 0.88353(5) -0.05616(3) 0.12842(2) 0.01634(11) Uani 1 1 d .
C5 C 0.6715(2) -0.02049(14) 0.16614(9) 0.0178(4) Uani 1 1 d .
H5A H 0.5893 -0.0138 0.1256 0.021 Uiso 1 1 calc R
H5B H 0.6336 -0.0838 0.1987 0.021 Uiso 1 1 calc R
C5A C 0.6755(2) 0.09254(15) 0.20895(9) 0.0172(3) Uani 1 1 d .
C6 C 0.6572(2) 0.09302(15) 0.28642(9) 0.0204(4) Uani 1 1 d .
H6 H 0.6338 0.0228 0.3113 0.024 Uiso 1 1 calc R
C7 C 0.6735(2) 0.19687(16) 0.32686(9) 0.0220(4) Uani 1 1 d .
H7 H 0.6645 0.1959 0.3786 0.026 Uiso 1 1 calc R
C8 C 0.7032(2) 0.30209(15) 0.28957(9) 0.0211(4) Uani 1 1 d .
H8 H 0.7141 0.3719 0.3165 0.025 Uiso 1 1 calc R
C9 C 0.7168(2) 0.30406(14) 0.21224(9) 0.0181(4) Uani 1 1 d .
H9 H 0.7325 0.3753 0.1874 0.022 Uiso 1 1 calc R
C9A C 0.7069(2) 0.19903(15) 0.17213(9) 0.0156(3) Uani 1 1 d .
C10 C 1.0037(2) -0.00455(14) -0.01082(9) 0.0158(3) Uani 1 1 d .
O1 O 1.06370(16) -0.11449(10) 0.00374(6) 0.0220(3) Uani 1 1 d .
O2 O 1.05346(15) 0.05141(10) -0.06474(6) 0.0189(3) Uani 1 1 d .
C11 C 1.1902(2) -0.16360(15) -0.04742(10) 0.0217(4) Uani 1 1 d .
H11A H 1.1576 -0.1439 -0.0982 0.026 Uiso 1 1 calc R
H11B H 1.1899 -0.2489 -0.0429 0.026 Uiso 1 1 calc R
C12 C 1.3678(3) -0.11875(16) -0.03280(11) 0.0297(4) Uani 1 1 d .
H12A H 1.3740 -0.0367 -0.0459 0.045 Uiso 1 1 calc R
H12B H 1.4490 -0.1625 -0.0623 0.045 Uiso 1 1 calc R
H12C H 1.3947 -0.1282 0.0191 0.045 Uiso 1 1 calc R
C13 C 0.7671(2) 0.19167(14) -0.03581(9) 0.0156(3) Uani 1 1 d .
C14 C 0.6841(2) 0.12612(14) -0.09079(9) 0.0167(4) Uani 1 1 d .
H14 H 0.6535 0.0482 -0.0812 0.020 Uiso 1 1 calc R
C15 C 0.6465(2) 0.17536(15) -0.15967(9) 0.0180(4) Uani 1 1 d .
H15 H 0.5907 0.1301 -0.1956 0.022 Uiso 1 1 calc R
C16 C 0.6914(2) 0.29200(15) -0.17593(9) 0.0180(4) Uani 1 1 d .
C17 C 0.7730(2) 0.35680(14) -0.12034(9) 0.0179(4) Uani 1 1 d .
H17 H 0.8034 0.4348 -0.1298 0.021 Uiso 1 1 calc R
C18 C 0.8104(2) 0.30863(14) -0.05133(9) 0.0165(3) Uani 1 1 d .
H18 H 0.8645 0.3543 -0.0151 0.020 Uiso 1 1 calc R
C19 C 0.6525(2) 0.34596(15) -0.25102(9) 0.0223(4) Uani 1 1 d .
H19A H 0.6114 0.2859 -0.2843 0.033 Uiso 1 1 calc R
H19B H 0.7555 0.3805 -0.2711 0.033 Uiso 1 1 calc R
H19C H 0.5659 0.4058 -0.2454 0.033 Uiso 1 1 calc R

loop_
_atom_site_aniso_label
_atom_site_aniso_U_11
_atom_site_aniso_U_22
_atom_site_aniso_U_33
_atom_site_aniso_U_23
_atom_site_aniso_U_13
_atom_site_aniso_U_12
N1 0.0182(8) 0.0156(7) 0.0131(6) 0.0007(5) 0.0003(6) 0.0028(6)
C2 0.0132(8) 0.0169(7) 0.0125(7) -0.0001(6) -0.0007(7) -0.0033(7)
C3 0.0169(8) 0.0172(7) 0.0116(7) 0.0001(6) -0.0012(7) -0.0026(7)
S4 0.0184(2) 0.01678(18) 0.01379(18) 0.00223(14) 0.00188(16) 0.00186(16)
C5 0.0172(9) 0.0203(8) 0.0161(8) 0.0021(6) 0.0026(7) -0.0011(7)
C5A 0.0133(9) 0.0217(8) 0.0167(8) -0.0005(6) 0.0004(7) 0.0025(7)
C6 0.0195(10) 0.0238(8) 0.0178(8) 0.0049(6) 0.0025(7) 0.0039(7)
C7 0.0205(10) 0.0319(9) 0.0137(8) -0.0026(7) 0.0019(7) 0.0049(8)
C8 0.0204(10) 0.0237(9) 0.0193(8) -0.0071(7) 0.0004(8) 0.0017(7)
C9 0.0174(9) 0.0184(8) 0.0184(8) 0.0000(6) 0.0016(7) 0.0022(7)
C9A 0.0114(8) 0.0219(8) 0.0134(8) 0.0000(6) -0.0003(7) 0.0011(7)
C10 0.0140(9) 0.0185(8) 0.0147(8) -0.0014(6) -0.0024(7) -0.0018(7)
O1 0.0265(7) 0.0177(6) 0.0219(6) 0.0015(5) 0.0093(5) 0.0052(5)
O2 0.0187(6) 0.0212(6) 0.0166(6) 0.0017(5) 0.0026(5) 0.0006(5)
C11 0.0230(9) 0.0193(8) 0.0227(9) -0.0033(7) 0.0071(8) 0.0014(7)
C12 0.0246(10) 0.0267(10) 0.0378(10) -0.0088(8) 0.0000(9) 0.0063(9)
C13 0.0133(9) 0.0195(8) 0.0140(8) 0.0013(6) 0.0023(7) 0.0040(7)
C14 0.0145(8) 0.0171(8) 0.0185(8) -0.0007(6) 0.0010(7) -0.0015(7)
C15 0.0160(9) 0.0221(8) 0.0158(7) -0.0032(6) -0.0012(7) 0.0009(7)
C16 0.0155(9) 0.0238(8) 0.0146(8) 0.0013(6) 0.0017(7) 0.0058(8)
C17 0.0168(9) 0.0167(7) 0.0201(8) 0.0023(6) 0.0043(7) 0.0017(7)
C18 0.0152(9) 0.0184(8) 0.0158(7) -0.0025(6) -0.0008(7) -0.0004(7)
C19 0.0239(11) 0.0275(9) 0.0156(8) 0.0020(7) 0.0005(7) 0.0031(8)

loop_
_atom_type_symbol
_atom_type_description
_atom_type_scat_dispersion_real
_atom_type_scat_dispersion_imag
_atom_type_scat_source
C C 0.0181 0.0091 'International Tables Vol C Tables 4.2.6.8 and 6.1.1.4'
H H 0.0000 0.0000 'International Tables Vol C Tables 4.2.6.8 and 6.1.1.4'
N N 0.0311 0.0180 'International Tables Vol C Tables 4.2.6.8 and 6.1.1.4'
O O 0.0492 0.0322 'International Tables Vol C Tables 4.2.6.8 and 6.1.1.4'
S S 0.3331 0.5567 'International Tables Vol C Tables 4.2.6.8 and 6.1.1.4'

loop_
_geom_angle_atom_site_label_1
_geom_angle_atom_site_label_2
_geom_angle_atom_site_label_3
_geom_angle
C2 N1 C9A 133.18(15)
C2 N1 H1 114.5
C9A N1 H1 112.1
N1 C2 C3 129.26(14)
N1 C2 C13 110.04(13)
C3 C2 C13 120.54(14)
C2 C3 C10 120.26(13)
C2 C3 S4 125.64(12)
C10 C3 S4 113.91(11)
C3 S4 C5 100.25(8)
C5A C5 S4 111.22(12)
C5A C5 H5A 109.4
S4 C5 H5A 109.4
C5A C5 H5B 109.4
S4 C5 H5B 109.4
H5A C5 H5B 108.0
C6 C5A C9A 118.98(15)
C6 C5A C5 120.82(15)
C9A C5A C5 120.12(14)
C7 C6 C5A 120.90(16)
C7 C6 H6 119.5
C5A C6 H6 119.5
C8 C7 C6 119.51(15)
C8 C7 H7 120.2
C6 C7 H7 120.2
C7 C8 C9 120.48(16)
C7 C8 H8 119.8
C9 C8 H8 119.8
C8 C9 C9A 119.78(16)
C8 C9 H9 120.1
C9A C9 H9 120.1
C9 C9A C5A 120.27(14)
C9 C9A N1 117.43(15)
C5A C9A N1 122.12(15)
O2 C10 O1 121.51(15)
O2 C10 C3 127.25(15)
O1 C10 C3 111.15(13)
C10 O1 C11 117.52(13)
O1 C11 C12 112.47(14)
O1 C11 H11A 109.1
C12 C11 H11A 109.1
O1 C11 H11B 109.1
C12 C11 H11B 109.1
H11A C11 H11B 107.8
C11 C12 H12A 109.5
C11 C12 H12B 109.5
H12A C12 H12B 109.5
C11 C12 H12C 109.5
H12A C12 H12C 109.5
H12B C12 H12C 109.5
C14 C13 C18 118.50(15)
C14 C13 C2 120.34(14)
C18 C13 C2 121.02(14)
C15 C14 C13 120.87(15)
C15 C14 H14 119.6
C13 C14 H14 119.6
C14 C15 C16 120.94(15)
C14 C15 H15 119.5
C16 C15 H15 119.5
C17 C16 C15 117.62(14)
C17 C16 C19 121.08(15)
C15 C16 C19 121.30(15)
C18 C17 C16 121.87(15)
C18 C17 H17 119.1
C16 C17 H17 119.1
C17 C18 C13 120.19(15)
C17 C18 H18 119.9
C13 C18 H18 119.9
C16 C19 H19A 109.5
C16 C19 H19B 109.5
H19A C19 H19B 109.5
C16 C19 H19C 109.5
H19A C19 H19C 109.5
H19B C19 H19C 109.5

loop_
_geom_bond_atom_site_label_1
_geom_bond_atom_site_label_2
_geom_bond_distance
N1 C2 1.370(2)
N1 C9A 1.418(2)
N1 H1 0.8467
C2 C3 1.371(2)
C2 C13 1.500(2)
C3 C10 1.469(2)
C3 S4 1.7784(15)
S4 C5 1.8236(18)
C5 C5A 1.493(2)
C5 H5A 0.9700
C5 H5B 0.9700
C5A C6 1.396(2)
C5A C9A 1.397(2)
C6 C7 1.388(2)
C6 H6 0.9300
C7 C8 1.386(3)
C7 H7 0.9300
C8 C9 1.390(2)
C8 H8 0.9300
C9 C9A 1.393(2)
C9 H9 0.9300
C10 O2 1.218(2)
C10 O1 1.3551(19)
O1 C11 1.4536(19)
C11 C12 1.492(3)
C11 H11A 0.9700
C11 H11B 0.9700
C12 H12A 0.9600
C12 H12B 0.9600
C12 H12C 0.9600
C13 C14 1.392(2)
C13 C18 1.395(2)
C14 C15 1.386(2)
C14 H14 0.9300
C15 C16 1.397(2)
C15 H15 0.9300
C16 C17 1.390(2)
C16 C19 1.509(2)
C17 C18 1.383(2)
C17 H17 0.9300
C18 H18 0.9300
C19 H19A 0.9600
C19 H19B 0.9600
C19 H19C 0.9600

loop_
_geom_hbond_atom_site_label_D
_geom_hbond_atom_site_label_H
_geom_hbond_atom_site_label_A
_geom_hbond_distance_DH
_geom_hbond_distance_HA
_geom_hbond_distance_DA
_geom_hbond_angle_DHA
_geom_hbond_site_symmetry_A
N1 H1 O2 0.85 2.24 3.0627(18) 164.0 3_455

loop_
_geom_torsion_atom_site_label_1
_geom_torsion_atom_site_label_2
_geom_torsion_atom_site_label_3
_geom_torsion_atom_site_label_4
_geom_torsion
C9A N1 C2 C3 6.5(3)
C9A N1 C2 C13 -178.15(18)
N1 C2 C3 C10 -162.38(17)
C13 C2 C3 C10 22.7(2)
N1 C2 C3 S4 12.4(3)
C13 C2 C3 S4 -162.50(13)
C2 C3 S4 C5 28.21(16)
C10 C3 S4 C5 -156.74(12)
C3 S4 C5 C5A -80.70(12)
S4 C5 C5A C6 -110.15(16)
S4 C5 C5A C9A 66.42(19)
C9A C5A C6 C7 -1.4(3)
C5 C5A C6 C7 175.23(17)
C5A C6 C7 C8 1.9(3)
C6 C7 C8 C9 0.0(3)
C7 C8 C9 C9A -2.4(3)
C8 C9 C9A C5A 2.9(3)
C8 C9 C9A N1 178.11(16)
C6 C5A C9A C9 -1.1(3)
C5 C5A C9A C9 -177.70(17)
C6 C5A C9A N1 -176.02(16)
C5 C5A C9A N1 7.4(3)
C2 N1 C9A C9 139.27(19)
C2 N1 C9A C5A -45.6(3)
C2 C3 C10 O2 9.8(3)
S4 C3 C10 O2 -165.53(14)
C2 C3 C10 O1 -173.69(14)
S4 C3 C10 O1 10.97(18)
O2 C10 O1 C11 0.1(2)
C3 C10 O1 C11 -176.67(14)
C10 O1 C11 C12 80.23(19)
N1 C2 C13 C14 -119.70(16)
C3 C2 C13 C14 56.1(2)
N1 C2 C13 C18 55.9(2)
C3 C2 C13 C18 -128.34(17)
C18 C13 C14 C15 0.6(2)
C2 C13 C14 C15 176.25(15)
C13 C14 C15 C16 0.2(3)
C14 C15 C16 C17 -0.7(2)
C14 C15 C16 C19 179.40(16)
C15 C16 C17 C18 0.4(2)
C19 C16 C17 C18 -179.69(16)
C16 C17 C18 C13 0.4(3)
C14 C13 C18 C17 -0.9(2)
C2 C13 C18 C17 -176.51(16)
